data_1100062
loop_
_publ_author_name
'Lan, Y'
'Chen, X'
'Tao, Z'
'Xie, A'
'Jiang, P'
'Xu, T'
'Xu, Y'

_publ_section_title
;
X-ray powder diffraction data and Rietveld refinement for a new iodate: 
(LiFe~1/3~)(IO~3~)~2~
;
_journal_name_full 'Power Diffraction'
_journal_page_first 132
_journal_page_last 134
_journal_paper_doi 10.1154/1.1460872
_journal_volume 17
_journal_year 2002
_chemical_formula_structural 'Li Fe0.333 I2 O6'
_chemical_formula_sum 'Fe0.333 I2 Li O6'
_chemical_name_systematic
;
Lithium Iron Iodate (1/0.3333/2/6)
;
_space_group_IT_number 173
_symmetry_cell_setting hexagonal
_symmetry_Int_Tables_number 173
_symmetry_space_group_name_Hall 'P 6c'
_symmetry_space_group_name_H-M 'P 63'
_cell_angle_alpha 90
_cell_angle_beta 90
_cell_angle_gamma 120
_cell_formula_units_Z 1
_cell_length_a 5.4632(2)
_cell_length_b 5.4632(2)
_cell_length_c 5.0859(6)
_cell_volume 131.5
_refine_ls_R_factor_all 0.07
_cod_depositor_comments
;
The following automatic conversions were performed:
'_symmetry_cell_setting' value 'Hexagonal' changed to 'hexagonal'
according to '/home/saulius/struct/CIF-dictionaries/cif_core.dic'
dictionary named 'cif_core.dic' version 2.4.1 from 2010-06-29.

Automatic conversion script
Id: cif_fix_enum 1527 2010-12-29 10:47:43Z saulius 
;
_cod_database_code 1100062

loop_
_symmetry_equiv_pos_as_xyz
x,y,z
-y,x-y,z
-x+y,-x,z
-x,-y,1/2+z
y,-x+y,1/2+z
x-y,x,1/2+z

loop_
_atom_site_label
_atom_site_type_symbol
_atom_site_symmetry_multiplicity
_atom_site_Wyckoff_symbol
_atom_site_fract_x
_atom_site_fract_y
_atom_site_fract_z
_atom_site_occupancy
_atom_site_attached_hydrogens
_atom_site_calc_flag
Li Li1+ 2 a 0 0 0.404(1) 0.5 0 d
Fe Fe3+ 2 a 0 0 0.404(1) 0.1667 0 d
I I5+ 2 b 0.3333 0.6667 0 1. 0 d
O O2- 6 c 0.336(1) 0.265(1) 0.356(1) 1. 0 d

loop_
_atom_type_symbol
_atom_type_oxidation_number
Fe3+ 3.000
I5+ 5.000
Li1+ 1.000
O2- -2.000
